data_7130388
loop_
_publ_author_name
'Li, Yang'
'Chen, Xinglong'
'Ok, Kang Min'

_publ_section_title
;
 KF&#x00B7;B(OH)3: a KBBF-type material with large birefringence and
 remarkable deep-ultraviolet transparency
;
_journal_name_full 'Chemical Communications'
_journal_paper_doi 10.1039/D2CC03495F
_journal_year 2022
_chemical_formula_moiety 'B H3 O3. F. K'
_chemical_formula_sum 'B F H3 K O3'
_chemical_formula_weight 119.93
_space_group_crystal_system orthorhombic
_space_group_IT_number 57
_space_group_name_Hall '-P 2c 2b'
_space_group_name_H-M_alt 'P b c m'
_atom_sites_solution_hydrogens difmap
_atom_sites_solution_primary dual
_audit_creation_date 2022-05-17
_audit_creation_method
;
Olex2 1.5
(compiled 2022.04.07 svn.rca3783a0 for OlexSys, GUI svn.r6498)
;
_audit_update_record
;
2022-05-17 deposited with the CCDC.	2022-07-15 downloaded from the CCDC.
;
_cell_angle_alpha 90
_cell_angle_beta 90
_cell_angle_gamma 90
_cell_formula_units_Z 4
_cell_length_a 5.4454(3)
_cell_length_b 10.6284(7)
_cell_length_c 7.0024(4)
_cell_measurement_reflns_used 7511
_cell_measurement_temperature 297.15
_cell_measurement_theta_max 28.31
_cell_measurement_theta_min 3.74
_cell_volume 405.27(4)
_computing_cell_refinement 'SAINT V8.38A (Bruker, 2018)'
_computing_data_reduction 'SAINT V8.38A (Bruker, 2018)'
_computing_molecular_graphics 'Olex2 1.5 (Dolomanov et al., 2009)'
_computing_publication_material 'Olex2 1.5 (Dolomanov et al., 2009)'
_computing_structure_refinement 'SHELXL 2018/3 (Sheldrick, 2015)'
_computing_structure_solution 'SHELXT 2014/5 (Sheldrick, 2014)'
_diffrn_ambient_temperature 297.15
_diffrn_measured_fraction_theta_full 0.993
_diffrn_measured_fraction_theta_max 0.995
_diffrn_measurement_device_type 'Bruker APEX-II CCD'
_diffrn_measurement_method '\f and \w scans'
_diffrn_radiation_type MoK\a
_diffrn_radiation_wavelength 0.71073
_diffrn_reflns_av_R_equivalents 0.0343
_diffrn_reflns_av_unetI/netI 0.0110
_diffrn_reflns_Laue_measured_fraction_full 0.993
_diffrn_reflns_Laue_measured_fraction_max 0.995
_diffrn_reflns_limit_h_max 7
_diffrn_reflns_limit_h_min -7
_diffrn_reflns_limit_k_max 14
_diffrn_reflns_limit_k_min -14
_diffrn_reflns_limit_l_max 9
_diffrn_reflns_limit_l_min -9
_diffrn_reflns_number 15066
_diffrn_reflns_point_group_measured_fraction_full 0.993
_diffrn_reflns_point_group_measured_fraction_max 0.995
_diffrn_reflns_theta_full 25.242
_diffrn_reflns_theta_max 28.381
_diffrn_reflns_theta_min 3.742
_diffrn_source_current 30.0
_diffrn_source_power 1.5
_diffrn_source_voltage 50.0
_diffrn_standards_number 0
_exptl_absorpt_coefficient_mu 1.192
_exptl_absorpt_correction_T_max 0.7457
_exptl_absorpt_correction_T_min 0.6712
_exptl_absorpt_correction_type multi-scan
_exptl_absorpt_process_details
;
SADABS-2016/2 (Bruker,2016/2) was used for absorption correction.
wR2(int) was 0.0604 before and 0.0490 after correction.
The Ratio of minimum to maximum transmission is 0.9001.
The \l/2 correction factor is Not present.
;
_exptl_crystal_colour 'clear light colourless'
_exptl_crystal_colour_lustre clear
_exptl_crystal_colour_modifier light
_exptl_crystal_colour_primary colourless
_exptl_crystal_density_diffrn 1.966
_exptl_crystal_description block
_exptl_crystal_F_000 240
_exptl_crystal_size_max 0.156
_exptl_crystal_size_mid 0.147
_exptl_crystal_size_min 0.042
_refine_diff_density_max 0.290
_refine_diff_density_min -0.427
_refine_diff_density_rms 0.063
_refine_ls_extinction_method none
_refine_ls_goodness_of_fit_ref 1.297
_refine_ls_hydrogen_treatment refU
_refine_ls_matrix_type full
_refine_ls_number_parameters 39
_refine_ls_number_reflns 547
_refine_ls_number_restraints 0
_refine_ls_restrained_S_all 1.297
_refine_ls_R_factor_all 0.0262
_refine_ls_R_factor_gt 0.0236
_refine_ls_shift/su_max 0.000
_refine_ls_shift/su_mean 0.000
_refine_ls_structure_factor_coef Fsqd
_refine_ls_weighting_details 'w=1/[\s^2^(Fo^2^)+(0.0201P)^2^+0.1742P] where P=(Fo^2^+2Fc^2^)/3'
_refine_ls_weighting_scheme calc
_refine_ls_wR_factor_gt 0.0546
_refine_ls_wR_factor_ref 0.0556
_reflns_Friedel_coverage 0.000
_reflns_number_gt 511
_reflns_number_total 547
_reflns_threshold_expression 'I > 2\s(I)'
_cod_data_source_file d2cc03495f2.cif
_cod_data_source_block 1_pl
_cod_database_code 7130388
_shelx_shelxl_version_number 2018/3
_shelx_space_group_comment
;
The symmetry employed for this shelxl refinement is uniquely defined
by the following loop, which should always be used as a source of
symmetry information in preference to the above space-group names.
They are only intended as comments.
;
_shelx_estimated_absorpt_t_max 0.952
_shelx_estimated_absorpt_t_min 0.836
_olex2_refinement_description
;
1.a Riding coordinates:
 O1(H1), O3(H3), O2(H2)
;
_olex2_submission_special_instructions 'No special instructions were received'

loop_
_space_group_symop_operation_xyz
'x, y, z'
'-x, -y, z+1/2'
'x, -y+1/2, -z'
'-x, y+1/2, -z+1/2'
'-x, -y, -z'
'x, y, -z-1/2'
'-x, y-1/2, z'
'x, -y-1/2, z-1/2'

loop_
_atom_site_label
_atom_site_type_symbol
_atom_site_fract_x
_atom_site_fract_y
_atom_site_fract_z
_atom_site_U_iso_or_equiv
_atom_site_adp_type
_atom_site_occupancy
_atom_site_site_symmetry_order
_atom_site_calc_flag
_atom_site_refinement_flags_posn
_atom_site_refinement_flags_adp
_atom_site_refinement_flags_occupancy
_atom_site_disorder_assembly
_atom_site_disorder_group
O1 O 0.4576(2) 0.42825(12) 0.250000 0.0239(3) Uani 1 2 d S T P . .
H1 H 0.528877 0.495604 0.250000 0.049(8) Uiso 1 2 d R . P . .
O3 O 0.0570(2) 0.34343(12) 0.250000 0.0262(3) Uani 1 2 d S T P . .
H3 H 0.133694 0.286304 0.250000 0.047(9) Uiso 1 2 d R . P . .
O2 O 0.1208(2) 0.56537(12) 0.250000 0.0292(4) Uani 1 2 d S T P . .
H2 H -0.019720 0.579342 0.250000 0.055(9) Uiso 1 2 d R . P . .
B1 B 0.2087(4) 0.4450(2) 0.250000 0.0197(4) Uani 1 2 d S T P . .
F1 F 0.32773(19) 0.14199(10) 0.250000 0.0295(3) Uani 1 2 d S T P . .
K1 K 0.66251(7) 0.250000 0.000000 0.02272(14) Uani 1 2 d S T P . .

loop_
_atom_site_aniso_label
_atom_site_aniso_U_11
_atom_site_aniso_U_22
_atom_site_aniso_U_33
_atom_site_aniso_U_23
_atom_site_aniso_U_13
_atom_site_aniso_U_12
O1 0.0151(6) 0.0130(6) 0.0436(8) 0.000 0.000 -0.0002(5)
O3 0.0147(6) 0.0138(6) 0.0500(9) 0.000 0.000 0.0010(5)
O2 0.0138(6) 0.0150(6) 0.0587(10) 0.000 0.000 0.0024(5)
B1 0.0150(8) 0.0157(9) 0.0282(10) 0.000 0.000 0.0000(7)
F1 0.0169(5) 0.0161(6) 0.0554(8) 0.000 0.000 0.0010(4)
K1 0.0234(2) 0.0226(2) 0.0222(2) -0.00009(16) 0.000 0.000

loop_
_atom_type_symbol
_atom_type_description
_atom_type_scat_dispersion_real
_atom_type_scat_dispersion_imag
_atom_type_scat_source
B B 0.0013 0.0007 'International Tables Vol C Tables 4.2.6.8 and 6.1.1.4'
F F 0.0171 0.0103 'International Tables Vol C Tables 4.2.6.8 and 6.1.1.4'
H H 0.0000 0.0000 'International Tables Vol C Tables 4.2.6.8 and 6.1.1.4'
K K 0.2009 0.2494 'International Tables Vol C Tables 4.2.6.8 and 6.1.1.4'
O O 0.0106 0.0060 'International Tables Vol C Tables 4.2.6.8 and 6.1.1.4'

loop_
_geom_angle_atom_site_label_1
_geom_angle_atom_site_label_2
_geom_angle_atom_site_label_3
_geom_angle
_geom_angle_site_symmetry_1
_geom_angle_site_symmetry_3
_geom_angle_publ_flag
B1 O1 H1 111.0 . . ?
B1 O1 K1 118.79(8) . 6_556 ?
B1 O1 K1 118.79(8) . . ?
K1 O1 H1 113.8 6_556 . ?
K1 O1 H1 113.8 . . ?
K1 O1 K1 77.05(3) 6_556 . ?
B1 O3 H3 108.0 . . ?
B1 O3 K1 135.34(6) . 6_456 ?
B1 O3 K1 135.34(6) . 1_455 ?
K1 O3 H3 97.8 1_455 . ?
K1 O3 H3 97.8 6_456 . ?
K1 O3 K1 72.99(3) 1_455 6_456 ?
B1 O2 H2 121.5 . . ?
B1 O2 K1 119.60(8) . 5_665 ?
B1 O2 K1 119.60(8) . 2_665 ?
K1 O2 H2 105.8 2_665 . ?
K1 O2 H2 105.8 5_665 . ?
K1 O2 K1 74.79(3) 2_665 5_665 ?
O3 B1 O1 119.92(17) . . ?
O3 B1 O2 122.05(17) . . ?
O2 B1 O1 118.03(17) . . ?
K1 F1 K1 78.19(3) 6_556 . ?
O1 K1 O1 133.21(5) . 3 ?
O1 K1 O3 72.05(3) . 1_655 ?
O1 K1 O3 72.05(3) 3 3_655 ?
O1 K1 O3 152.57(4) . 3_655 ?
O1 K1 O3 152.57(4) 3 1_655 ?
O1 K1 O2 94.70(3) 3 7_655 ?
O1 K1 O2 104.08(2) . 7_655 ?
O1 K1 O2 94.70(3) . 5_665 ?
O1 K1 O2 104.08(2) 3 5_665 ?
O1 K1 K1 51.474(16) . 6_556 ?
O1 K1 K1 51.475(16) 3 6 ?
O1 K1 K1 128.525(16) . 6 ?
O1 K1 K1 128.525(16) 3 6_556 ?
O3 K1 O3 86.27(4) 1_655 3_655 ?
O3 K1 K1 126.493(16) 1_655 6 ?
O3 K1 K1 53.508(16) 1_655 6_556 ?
O3 K1 K1 126.493(15) 3_655 6_556 ?
O3 K1 K1 53.508(15) 3_655 6 ?
O2 K1 O3 80.37(3) 7_655 3_655 ?
O2 K1 O3 64.51(3) 7_655 1_655 ?
O2 K1 O3 64.51(3) 5_665 3_655 ?
O2 K1 O3 80.37(3) 5_665 1_655 ?
O2 K1 O2 131.66(5) 5_665 7_655 ?
O2 K1 K1 127.398(16) 5_665 6_556 ?
O2 K1 K1 52.603(16) 5_665 6 ?
O2 K1 K1 52.603(16) 7_655 6_556 ?
O2 K1 K1 127.398(16) 7_655 6 ?
F1 K1 O1 81.56(2) 3 . ?
F1 K1 O1 67.99(3) . . ?
F1 K1 O1 81.56(2) . 3 ?
F1 K1 O1 67.99(3) 3 3 ?
F1 K1 O3 104.10(2) . 1_655 ?
F1 K1 O3 135.62(3) . 3_655 ?
F1 K1 O3 104.10(2) 3 3_655 ?
F1 K1 O3 135.62(3) 3 1_655 ?
F1 K1 O2 158.98(4) 3 7_655 ?
F1 K1 O2 66.69(3) 3 5_665 ?
F1 K1 O2 66.69(3) . 7_655 ?
F1 K1 O2 158.98(4) . 5_665 ?
F1 K1 F1 97.90(4) . 3 ?
F1 K1 K1 129.097(15) . 6 ?
F1 K1 K1 129.097(15) 3 6_556 ?
F1 K1 K1 50.903(15) . 6_556 ?
F1 K1 K1 50.903(15) 3 6 ?
K1 K1 K1 180.0 6_556 6 ?

loop_
_geom_bond_atom_site_label_1
_geom_bond_atom_site_label_2
_geom_bond_distance
_geom_bond_site_symmetry_2
_geom_bond_publ_flag
O1 H1 0.8143 . ?
O1 B1 1.367(2) . ?
O1 K1 2.8106(10) 6_556 ?
O1 K1 2.8106(10) . ?
O3 H3 0.7371 . ?
O3 B1 1.360(2) . ?
O3 K1 2.9436(11) 6_456 ?
O3 K1 2.9436(11) 1_455 ?
O2 H2 0.7792 . ?
O2 B1 1.366(2) . ?
O2 K1 2.8824(11) 2_665 ?
O2 K1 2.8824(11) 5_665 ?
F1 K1 2.7759(9) 6_556 ?
F1 K1 2.7759(9) . ?
K1 K1 3.5012(2) 6_556 ?
K1 K1 3.5012(2) 6 ?

loop_
_geom_hbond_atom_site_label_D
_geom_hbond_atom_site_label_H
_geom_hbond_atom_site_label_A
_geom_hbond_distance_DH
_geom_hbond_distance_HA
_geom_hbond_distance_DA
_geom_hbond_angle_DHA
_geom_hbond_site_symmetry_A
_geom_hbond_publ_flag
O1 H1 F1 0.81 1.74 2.5549(17) 178.2 4_655 yes
O3 H3 F1 0.74 1.86 2.5995(17) 180.0 . yes
O2 H2 F1 0.78 1.80 2.5743(17) 169.3 4 yes

loop_
_geom_torsion_atom_site_label_1
_geom_torsion_atom_site_label_2
_geom_torsion_atom_site_label_3
_geom_torsion_atom_site_label_4
_geom_torsion
_geom_torsion_site_symmetry_1
_geom_torsion_site_symmetry_2
_geom_torsion_site_symmetry_3
_geom_torsion_site_symmetry_4
_geom_torsion_publ_flag
K1 O1 B1 O3 45.30(6) . . . . ?
K1 O1 B1 O3 -45.30(6) 6_556 . . . ?
K1 O1 B1 O2 -134.70(6) . . . . ?
K1 O1 B1 O2 134.70(6) 6_556 . . . ?
K1 O3 B1 O1 -122.20(11) 1_455 . . . ?
K1 O3 B1 O1 122.20(11) 6_456 . . . ?
K1 O3 B1 O2 -57.80(11) 6_456 . . . ?
K1 O3 B1 O2 57.80(11) 1_455 . . . ?
K1 O2 B1 O1 -44.31(5) 2_665 . . . ?
K1 O2 B1 O1 44.31(5) 5_665 . . . ?
K1 O2 B1 O3 135.69(5) 2_665 . . . ?
K1 O2 B1 O3 -135.69(5) 5_665 . . . ?
